data_1568334
loop_
_publ_author_name
'Huang, Xin-Da'
'Hong, Ben-Kun'
'Wen, Ge-Hua'
'Li, Shu-Hua'
'Zheng, Li-Min'

_publ_section_title
;
 Photo-controllable heterostructured crystals of metal-organic frameworks
 <i>via</i> reversible photocycloaddition.
;
_journal_issue 7
_journal_name_full 'Chemical science'
_journal_page_first 1852
_journal_page_last 1860
_journal_paper_doi 10.1039/d2sc06732c
_journal_volume 14
_journal_year 2023
_chemical_formula_moiety 'C57 H63 Dy N3 O18 P3, (C19 H21 O3 P)'
_chemical_formula_sum 'C76 H84 Dy N3 O21 P4'
_chemical_formula_weight 1661.84
_chemical_name_systematic '[Dy(NO3)3(depma)(depma2)].(depma2)0.5'
_chemical_properties_physical Heat-sensitive,Light-sensitive,Photo-sensitive
_space_group_crystal_system triclinic
_space_group_IT_number 2
_space_group_name_Hall '-P 1'
_space_group_name_H-M_alt 'P -1'
_atom_sites_solution_hydrogens geom
_audit_creation_method SHELXL-2018/3
_audit_update_record
;
2022-10-20 deposited with the CCDC.	2023-01-27 downloaded from the CCDC.
;
_cell_angle_alpha 90.473(3)
_cell_angle_beta 95.995(3)
_cell_angle_gamma 92.718(3)
_cell_formula_units_Z 2
_cell_length_a 12.1321(10)
_cell_length_b 13.3341(10)
_cell_length_c 23.3083(17)
_cell_measurement_reflns_used 9942
_cell_measurement_temperature 193(2)
_cell_measurement_theta_max 27.0235
_cell_measurement_theta_min 2.2235
_cell_volume 3745.4(5)
_computing_cell_refinement 'Bruker SAINT'
_computing_data_collection 'Bruker APEX3'
_computing_data_reduction 'Bruker SAINT'
_computing_molecular_graphics 'Bruker SHELXTL'
_computing_publication_material 'Bruker SHELXTL'
_computing_structure_refinement 'SHELXL-2018/3 (Sheldrick, 2018)'
_computing_structure_solution 'SHELXT 2014/4 (Sheldrick, 2014)'
_diffrn_ambient_temperature 193(2)
_diffrn_measured_fraction_theta_full 0.990
_diffrn_measured_fraction_theta_max 0.987
_diffrn_measurement_device_type 'Bruker D8 Venture'
_diffrn_radiation_type MoK\a
_diffrn_radiation_wavelength 0.71073
_diffrn_reflns_av_R_equivalents 0.0384
_diffrn_reflns_av_unetI/netI 0.0618
_diffrn_reflns_Laue_measured_fraction_full 0.990
_diffrn_reflns_Laue_measured_fraction_max 0.987
_diffrn_reflns_limit_h_max 14
_diffrn_reflns_limit_h_min -15
_diffrn_reflns_limit_k_max 17
_diffrn_reflns_limit_k_min -17
_diffrn_reflns_limit_l_max 29
_diffrn_reflns_limit_l_min -27
_diffrn_reflns_number 34296
_diffrn_reflns_point_group_measured_fraction_full 0.990
_diffrn_reflns_point_group_measured_fraction_max 0.987
_diffrn_reflns_theta_full 25.242
_diffrn_reflns_theta_max 27.119
_diffrn_reflns_theta_min 2.223
_exptl_absorpt_coefficient_mu 1.159
_exptl_absorpt_correction_T_max 0.893
_exptl_absorpt_correction_T_min 0.812
_exptl_absorpt_correction_type multi-scan
_exptl_absorpt_process_details 'SADABS 2016/2'
_exptl_crystal_colour 'pale yellow'
_exptl_crystal_density_diffrn 1.474
_exptl_crystal_description rod
_exptl_crystal_F_000 1710
_exptl_crystal_preparation Luminescent,mechanical
_exptl_crystal_recrystallization_method 'solid state reaction'
_exptl_crystal_size_max 0.500
_exptl_crystal_size_mid 0.150
_exptl_crystal_size_min 0.100
_refine_diff_density_max 1.767
_refine_diff_density_min -2.208
_refine_diff_density_rms 0.108
_refine_ls_extinction_method none
_refine_ls_goodness_of_fit_ref 1.034
_refine_ls_hydrogen_treatment constr
_refine_ls_matrix_type full
_refine_ls_number_parameters 954
_refine_ls_number_reflns 16351
_refine_ls_number_restraints 996
_refine_ls_restrained_S_all 1.095
_refine_ls_R_factor_all 0.0827
_refine_ls_R_factor_gt 0.0581
_refine_ls_shift/su_max 0.001
_refine_ls_shift/su_mean 0.000
_refine_ls_structure_factor_coef Fsqd
_refine_ls_weighting_details 'w=1/[\s^2^(Fo^2^)+(0.0805P)^2^+8.0170P] where P=(Fo^2^+2Fc^2^)/3'
_refine_ls_weighting_scheme calc
_refine_ls_wR_factor_gt 0.1485
_refine_ls_wR_factor_ref 0.1703
_reflns_Friedel_coverage 0.000
_reflns_number_gt 12311
_reflns_number_total 16351
_reflns_threshold_expression 'I > 2\s(I)'
_cod_data_source_file d2sc06732c8.cif
_cod_data_source_block 3
_cod_depositor_comments 'Adding full bibliography for 1568332--1568335.cif.'
_cod_database_code 1568334
_shelx_shelxl_version_number 2018/3
_shelx_space_group_comment
;
The symmetry employed for this shelxl refinement is uniquely defined
by the following loop, which should always be used as a source of
symmetry information in preference to the above space-group names.
They are only intended as comments.
;
_shelx_estimated_absorpt_t_min 0.595
_shelx_estimated_absorpt_t_max 0.893

loop_
_space_group_symop_operation_xyz
'x, y, z'
'-x, -y, -z'

loop_
_atom_site_label
_atom_site_type_symbol
_atom_site_fract_x
_atom_site_fract_y
_atom_site_fract_z
_atom_site_U_iso_or_equiv
_atom_site_adp_type
_atom_site_occupancy
_atom_site_site_symmetry_order
_atom_site_calc_flag
_atom_site_refinement_flags_posn
_atom_site_refinement_flags_adp
_atom_site_refinement_flags_occupancy
_atom_site_disorder_assembly
_atom_site_disorder_group
Dy1 Dy 0.18908(2) 0.32022(2) 0.25078(2) 0.04261(10) Uani 1 1 d . . . . .
P1 P 0.25666(12) 0.13793(10) 0.13750(6) 0.0411(3) Uani 1 1 d . U . . .
P2 P 0.39728(12) 0.48816(11) 0.18333(6) 0.0438(3) Uani 1 1 d . U . . .
P3 P 0.06754(16) 0.54179(14) 0.31146(6) 0.0577(4) Uani 1 1 d . U . . .
P4 P 0.6589(2) 0.07022(19) 0.33291(9) 0.0793(6) Uani 1 1 d . U . . .
C1 C 0.1672(4) 0.1565(3) 0.07184(19) 0.0312(9) Uani 1 1 d . U . . .
H1A H 0.117641 0.210761 0.079563 0.037 Uiso 1 1 calc R U . . .
H1B H 0.214746 0.181826 0.042559 0.037 Uiso 1 1 calc R U . . .
C2 C 0.0933(4) 0.0676(3) 0.04393(18) 0.0291(8) Uani 1 1 d . U . . .
C3 C 0.1602(4) -0.0164(3) 0.0237(2) 0.0326(8) Uani 1 1 d . U . . .
C4 C 0.2732(4) -0.0080(4) 0.0206(3) 0.0442(10) Uani 1 1 d . U . . .
H4 H 0.312802 0.053901 0.030736 0.053 Uiso 1 1 calc R U . . .
C5 C 0.3299(5) -0.0894(4) 0.0029(3) 0.0613(13) Uani 1 1 d . U . . .
H5 H 0.408042 -0.083571 0.001822 0.074 Uiso 1 1 calc R U . . .
C6 C 0.2717(5) -0.1788(5) -0.0131(4) 0.0664(14) Uani 1 1 d . U . . .
H6 H 0.309827 -0.234477 -0.025346 0.080 Uiso 1 1 calc R U . . .
C7 C 0.1582(5) -0.1873(4) -0.0114(3) 0.0538(12) Uani 1 1 d . U . . .
H7 H 0.118503 -0.248405 -0.023140 0.065 Uiso 1 1 calc R U . . .
C8 C 0.1021(4) -0.1081(3) 0.0072(2) 0.0350(9) Uani 1 1 d . U . . .
C9 C -0.0211(4) -0.1154(3) 0.01133(19) 0.0298(8) Uani 1 1 d . U . . .
H9 H -0.044042 -0.188331 0.012456 0.036 Uiso 1 1 calc R U . . .
C10 C -0.0418(4) -0.0692(4) 0.0679(2) 0.0350(9) Uani 1 1 d . U . . .
C11 C -0.1134(5) -0.1157(4) 0.1030(2) 0.0516(12) Uani 1 1 d . U . . .
H11 H -0.148399 -0.179179 0.092101 0.062 Uiso 1 1 calc R U . . .
C12 C -0.1340(6) -0.0698(5) 0.1539(3) 0.0687(14) Uani 1 1 d . U . . .
H12 H -0.183133 -0.101963 0.177937 0.082 Uiso 1 1 calc R U . . .
C13 C -0.0833(6) 0.0226(5) 0.1701(3) 0.0690(14) Uani 1 1 d . U . . .
H13 H -0.098158 0.054446 0.204885 0.083 Uiso 1 1 calc R U . . .
C14 C -0.0099(5) 0.0690(5) 0.1347(2) 0.0535(12) Uani 1 1 d . U . . .
H14 H 0.024441 0.132839 0.145510 0.064 Uiso 1 1 calc R U . . .
C15 C 0.0130(4) 0.0232(4) 0.0845(2) 0.0362(9) Uani 1 1 d . U . . .
C16 C 0.2247(7) -0.0177(6) 0.2048(3) 0.095(2) Uani 1 1 d D U . . .
H16A H 0.159769 0.017204 0.215958 0.114 Uiso 1 1 calc R U . . .
H16B H 0.200670 -0.088922 0.197109 0.114 Uiso 1 1 calc R U . . .
C17 C 0.3064(10) -0.0137(10) 0.2520(4) 0.147(4) Uani 1 1 d D U . . .
H17A H 0.361139 -0.063727 0.246600 0.220 Uiso 1 1 calc R U . . .
H17B H 0.271941 -0.027882 0.287414 0.220 Uiso 1 1 calc R U . . .
H17C H 0.343321 0.053443 0.254918 0.220 Uiso 1 1 calc R U . . .
C18 C 0.4736(5) 0.1466(5) 0.1598(3) 0.0670(15) Uani 1 1 d D U . . .
H18A H 0.518555 0.210126 0.167413 0.080 Uiso 1 1 calc R U . . .
H18B H 0.450025 0.122499 0.196929 0.080 Uiso 1 1 calc R U . . .
C19 C 0.5388(8) 0.0739(9) 0.1364(4) 0.122(3) Uani 1 1 d D U . . .
H19A H 0.491201 0.015153 0.122915 0.183 Uiso 1 1 calc R U . . .
H19B H 0.596248 0.053546 0.166099 0.183 Uiso 1 1 calc R U . . .
H19C H 0.573844 0.102879 0.103865 0.183 Uiso 1 1 calc R U . . .
C20 C 0.4720(4) 0.4350(4) 0.1288(2) 0.0357(10) Uani 1 1 d . U . . .
H20A H 0.550305 0.432771 0.145397 0.043 Uiso 1 1 calc R U . . .
H20B H 0.443508 0.364454 0.122866 0.043 Uiso 1 1 calc R U . . .
C21 C 0.4730(4) 0.4815(3) 0.06832(19) 0.0295(9) Uani 1 1 d . U . . .
C22 C 0.5214(4) 0.5898(3) 0.0694(2) 0.0326(9) Uani 1 1 d . U . . .
C23 C 0.5781(5) 0.6366(4) 0.1175(2) 0.0438(12) Uani 1 1 d . U . . .
H23 H 0.589800 0.600850 0.152507 0.053 Uiso 1 1 calc R U . . .
C24 C 0.6184(5) 0.7361(4) 0.1151(3) 0.0507(13) Uani 1 1 d . U . . .
H24 H 0.654335 0.768652 0.148880 0.061 Uiso 1 1 calc R U . . .
C25 C 0.6062(5) 0.7873(4) 0.0639(3) 0.0474(12) Uani 1 1 d . U . . .
H25 H 0.635199 0.854504 0.062040 0.057 Uiso 1 1 calc R U . . .
C26 C 0.5517(4) 0.7405(4) 0.0155(2) 0.0393(10) Uani 1 1 d . U . . .
H26 H 0.542657 0.775832 -0.019795 0.047 Uiso 1 1 calc R U . . .
C27 C 0.5097(4) 0.6420(3) 0.0177(2) 0.0320(9) Uani 1 1 d . U . . .
C28 C 0.4485(4) 0.5895(3) -0.0344(2) 0.0305(9) Uani 1 1 d . U . . .
H28 H 0.422008 0.642711 -0.061758 0.037 Uiso 1 1 calc R U . . .
C29 C 0.3465(4) 0.5337(3) -0.0161(2) 0.0312(9) Uani 1 1 d . U . . .
C30 C 0.2441(4) 0.5369(4) -0.0482(2) 0.0397(11) Uani 1 1 d . U . . .
H30 H 0.236912 0.574186 -0.082866 0.048 Uiso 1 1 calc R U . . .
C31 C 0.1521(4) 0.4859(4) -0.0301(2) 0.0435(11) Uani 1 1 d . U . . .
H31 H 0.082057 0.488491 -0.052373 0.052 Uiso 1 1 calc R U . . .
C32 C 0.1617(4) 0.4311(4) 0.0203(2) 0.0381(10) Uani 1 1 d . U . . .
H32 H 0.098672 0.395851 0.032607 0.046 Uiso 1 1 calc R U . . .
C33 C 0.2648(4) 0.4283(3) 0.0527(2) 0.0338(9) Uani 1 1 d . U . . .
H33 H 0.271771 0.390616 0.087174 0.041 Uiso 1 1 calc R U . . .
C34 C 0.3573(4) 0.4799(3) 0.0352(2) 0.0292(9) Uani 1 1 d . U . . .
C35 C 0.4864(6) 0.5685(7) 0.2820(3) 0.085(2) Uani 1 1 d D U . . .
H35A H 0.429214 0.533658 0.302988 0.101 Uiso 1 1 calc R U . . .
H35B H 0.462613 0.637263 0.273356 0.101 Uiso 1 1 calc R U . . .
C36 C 0.5892(8) 0.5736(10) 0.3169(4) 0.135(4) Uani 1 1 d D U . . .
H36A H 0.640029 0.528203 0.301138 0.202 Uiso 1 1 calc R U . . .
H36B H 0.577573 0.553517 0.356289 0.202 Uiso 1 1 calc R U . . .
H36C H 0.621289 0.642470 0.317559 0.202 Uiso 1 1 calc R U . . .
C37 C 0.2342(5) 0.6132(6) 0.1622(4) 0.079(2) Uani 1 1 d D U . . .
H37A H 0.184766 0.552055 0.155435 0.095 Uiso 1 1 calc R U . . .
H37B H 0.224668 0.640030 0.201005 0.095 Uiso 1 1 calc R U . . .
C38 C 0.2016(10) 0.6847(9) 0.1210(6) 0.147(5) Uani 1 1 d D U . . .
H38A H 0.209292 0.751766 0.138870 0.221 Uiso 1 1 calc R U . . .
H38B H 0.123977 0.670168 0.105830 0.221 Uiso 1 1 calc R U . . .
H38C H 0.248642 0.682233 0.089316 0.221 Uiso 1 1 calc R U . . .
C39 C 0.0291(7) 0.4908(5) 0.3782(2) 0.0644(16) Uani 1 1 d . U . . .
H39A H -0.051012 0.470992 0.372659 0.077 Uiso 1 1 calc R U . . .
H39B H 0.069604 0.428752 0.385853 0.077 Uiso 1 1 calc R U . . .
C40 C 0.0497(7) 0.5570(5) 0.4313(2) 0.0656(15) Uani 1 1 d . U . . .
C41 C 0.1502(8) 0.5554(5) 0.4660(3) 0.0697(16) Uani 1 1 d . U . . .
C42 C 0.2389(8) 0.4941(6) 0.4524(3) 0.084(2) Uani 1 1 d . U . . .
H42 H 0.229915 0.454762 0.417897 0.101 Uiso 1 1 calc R U . . .
C43 C 0.3346(10) 0.4913(7) 0.4876(4) 0.100(2) Uani 1 1 d . U . . .
H43 H 0.390839 0.448750 0.478087 0.120 Uiso 1 1 calc R U . . .
C44 C 0.3523(10) 0.5517(7) 0.5393(4) 0.100(2) Uani 1 1 d . U . . .
H44 H 0.420234 0.549921 0.563487 0.120 Uiso 1 1 calc R U . . .
C45 C 0.2732(9) 0.6103(7) 0.5530(3) 0.091(2) Uani 1 1 d . U . . .
H45 H 0.285678 0.650287 0.587168 0.110 Uiso 1 1 calc R U . . .
C46 C 0.1702(8) 0.6147(5) 0.5180(3) 0.0772(17) Uani 1 1 d . U . . .
C47 C 0.0878(8) 0.6754(5) 0.5324(3) 0.0784(18) Uani 1 1 d . U . . .
H47 H 0.100471 0.715236 0.566623 0.094 Uiso 1 1 calc R U . . .
C48 C -0.0109(8) 0.6800(5) 0.4992(3) 0.0750(17) Uani 1 1 d . U . . .
C49 C -0.0955(9) 0.7458(6) 0.5133(4) 0.088(2) Uani 1 1 d . U . . .
H49 H -0.082496 0.786808 0.547082 0.106 Uiso 1 1 calc R U . . .
C50 C -0.1894(9) 0.7501(8) 0.4808(4) 0.102(2) Uani 1 1 d . U . . .
H50 H -0.243513 0.794011 0.491492 0.122 Uiso 1 1 calc R U . . .
C51 C -0.2123(9) 0.6909(7) 0.4301(4) 0.098(2) Uani 1 1 d . U . . .
H51 H -0.281323 0.694738 0.407079 0.117 Uiso 1 1 calc R U . . .
C52 C -0.1353(8) 0.6284(6) 0.4142(3) 0.0812(19) Uani 1 1 d . U . . .
H52 H -0.151534 0.588887 0.380017 0.097 Uiso 1 1 calc R U . . .
C53 C -0.0325(7) 0.6206(5) 0.4470(3) 0.0697(16) Uani 1 1 d . U . . .
C54 C 0.1299(9) 0.7325(5) 0.3461(3) 0.098(2) Uani 1 1 d D U . . .
H54A H 0.185071 0.751606 0.379184 0.118 Uiso 1 1 calc R U . . .
H54B H 0.055707 0.727598 0.360255 0.118 Uiso 1 1 calc R U . . .
C55 C 0.1316(10) 0.8083(7) 0.3032(4) 0.125(4) Uani 1 1 d D U . . .
H55A H 0.204537 0.812482 0.288613 0.187 Uiso 1 1 calc R U . . .
H55B H 0.116919 0.873222 0.320145 0.187 Uiso 1 1 calc R U . . .
H55C H 0.074329 0.791289 0.271273 0.187 Uiso 1 1 calc R U . . .
C56 C -0.0572(9) 0.5912(11) 0.2202(3) 0.133(3) Uani 1 1 d D U . . .
H56A H -0.005250 0.645924 0.209698 0.159 Uiso 1 1 calc R U . . .
H56B H -0.036695 0.528696 0.201612 0.159 Uiso 1 1 calc R U . . .
C57 C -0.1626(10) 0.6125(13) 0.1978(5) 0.170(5) Uani 1 1 d D U . . .
H57A H -0.214852 0.558174 0.206892 0.255 Uiso 1 1 calc R U . . .
H57B H -0.164951 0.618921 0.155796 0.255 Uiso 1 1 calc R U . . .
H57C H -0.183069 0.675720 0.214584 0.255 Uiso 1 1 calc R U . . .
C58 C 0.5667(5) 0.0994(5) 0.3849(3) 0.0568(14) Uani 1 1 d . U . . .
H58A H 0.589243 0.168366 0.399048 0.068 Uiso 1 1 calc R U . . .
H58B H 0.492530 0.103491 0.363182 0.068 Uiso 1 1 calc R U . . .
C59 C 0.5491(5) 0.0371(4) 0.4390(3) 0.0467(12) Uani 1 1 d . U . . .
C60 C 0.6540(5) 0.0344(4) 0.4820(3) 0.0475(12) Uani 1 1 d . U . . .
C61 C 0.7500(5) 0.0936(4) 0.4791(3) 0.0612(16) Uani 1 1 d . U . . .
H61 H 0.752774 0.141520 0.449285 0.073 Uiso 1 1 calc R U . . .
C62 C 0.8416(6) 0.0846(5) 0.5186(4) 0.0740(19) Uani 1 1 d . U . . .
H62 H 0.907429 0.124479 0.514967 0.089 Uiso 1 1 calc R U . . .
C63 C 0.8382(6) 0.0173(5) 0.5637(4) 0.0705(18) Uani 1 1 d . U . . .
H63 H 0.901590 0.009890 0.590672 0.085 Uiso 1 1 calc R U . . .
C64 C 0.7406(5) -0.0387(4) 0.5687(3) 0.0581(15) Uani 1 1 d . U . . .
H64 H 0.735997 -0.082681 0.600284 0.070 Uiso 1 1 calc R U . . .
C65 C 0.6503(5) -0.0312(4) 0.5282(3) 0.0461(12) Uani 1 1 d . U . . .
C66 C 0.5456(5) -0.0955(4) 0.5308(2) 0.0444(12) Uani 1 1 d . U . . .
H66 H 0.565438 -0.154173 0.555542 0.053 Uiso 1 1 calc R U . . .
C67 C 0.5062(5) -0.1361(4) 0.4718(3) 0.0448(11) Uani 1 1 d . U . . .
C68 C 0.4673(6) -0.2354(5) 0.4632(3) 0.0599(15) Uani 1 1 d . U . . .
H68 H 0.466163 -0.279098 0.495077 0.072 Uiso 1 1 calc R U . . .
C69 C 0.4304(7) -0.2706(5) 0.4084(4) 0.0761(19) Uani 1 1 d . U . . .
H69 H 0.403175 -0.338273 0.402493 0.091 Uiso 1 1 calc R U . . .
C70 C 0.4334(7) -0.2069(6) 0.3620(4) 0.0787(19) Uani 1 1 d . U . . .
H70 H 0.408963 -0.230868 0.324148 0.094 Uiso 1 1 calc R U . . .
C71 C 0.4722(6) -0.1076(5) 0.3709(3) 0.0659(16) Uani 1 1 d . U . . .
H71 H 0.473199 -0.064021 0.338918 0.079 Uiso 1 1 calc R U . . .
C72 C 0.5092(5) -0.0715(4) 0.4253(3) 0.0478(12) Uani 1 1 d . U . . .
C73 C 0.7688(10) 0.2142(7) 0.2816(4) 0.114(3) Uani 1 1 d D U . . .
H73A H 0.850733 0.222364 0.287741 0.137 Uiso 1 1 calc R U . . .
H73B H 0.749204 0.166857 0.248755 0.137 Uiso 1 1 calc R U . . .
C74 C 0.7252(12) 0.3078(7) 0.2673(6) 0.142(4) Uani 1 1 d D U . . .
H74A H 0.646263 0.305921 0.273123 0.213 Uiso 1 1 calc R U . . .
H74B H 0.733730 0.322219 0.226788 0.213 Uiso 1 1 calc R U . . .
H74C H 0.765087 0.360330 0.291994 0.213 Uiso 1 1 calc R U . . .
C75 C 0.8236(12) -0.0702(11) 0.3618(6) 0.179(4) Uani 1 1 d D U . . .
H75A H 0.893958 -0.031318 0.373841 0.215 Uiso 1 1 calc R U . . .
H75B H 0.812953 -0.120261 0.392124 0.215 Uiso 1 1 calc R U . . .
C76 C 0.8365(17) -0.1212(13) 0.3119(7) 0.227(7) Uani 1 1 d D U . . .
H76A H 0.763380 -0.138368 0.291175 0.341 Uiso 1 1 calc R U . . .
H76B H 0.875016 -0.182897 0.321173 0.341 Uiso 1 1 calc R U . . .
H76C H 0.880113 -0.078918 0.287527 0.341 Uiso 1 1 calc R U . . .
N1 N 0.3787(5) 0.3185(4) 0.3346(2) 0.0687(10) Uani 1 1 d . U . . .
N2 N 0.0774(5) 0.1866(5) 0.3241(2) 0.0671(15) Uani 1 1 d . U . . .
N3 N -0.0033(4) 0.3337(4) 0.1680(2) 0.0507(11) Uani 1 1 d . U . . .
O1 O 0.2285(4) 0.2019(3) 0.18514(15) 0.0530(9) Uani 1 1 d . U . . .
O2 O 0.2553(4) 0.0249(3) 0.15218(18) 0.0634(11) Uani 1 1 d D U . . .
O3 O 0.3763(3) 0.1645(3) 0.11988(16) 0.0475(8) Uani 1 1 d D U . . .
O4 O 0.3142(3) 0.4160(3) 0.20450(15) 0.0462(9) Uani 1 1 d . U . . .
O5 O 0.4964(4) 0.5164(4) 0.23011(17) 0.0698(13) Uani 1 1 d D U . . .
O6 O 0.3467(4) 0.5861(3) 0.16125(19) 0.0596(11) Uani 1 1 d D U . . .
O7 O 0.1198(3) 0.4704(3) 0.27617(15) 0.0513(9) Uani 1 1 d . U . . .
O8 O 0.1545(5) 0.6374(4) 0.3237(2) 0.0852(15) Uani 1 1 d D U . . .
O9 O -0.0417(5) 0.5792(5) 0.2812(2) 0.0980(17) Uani 1 1 d D U . . .
O11 O 0.3584(4) 0.2498(3) 0.2975(2) 0.0742(11) Uani 1 1 d . U . . .
O10 O 0.3117(4) 0.3868(3) 0.33201(19) 0.0654(10) Uani 1 1 d . U . . .
O12 O 0.4597(5) 0.3192(4) 0.3704(2) 0.0921(16) Uani 1 1 d . U . . .
O14 O 0.1281(5) 0.1545(4) 0.2850(2) 0.0792(14) Uani 1 1 d . U . . .
O13 O 0.0901(5) 0.2799(4) 0.33354(19) 0.0796(15) Uani 1 1 d . U . . .
O15 O 0.0188(5) 0.1330(4) 0.3512(2) 0.0830(16) Uani 1 1 d . U . . .
O16 O 0.0891(4) 0.3741(4) 0.15839(16) 0.0580(11) Uani 1 1 d . U . . .
O17 O -0.0065(3) 0.2874(3) 0.21479(17) 0.0550(10) Uani 1 1 d . U . . .
O18 O -0.0852(4) 0.3397(4) 0.1340(2) 0.0780(15) Uani 1 1 d . U . . .
O19 O 0.6066(6) 0.0354(5) 0.2789(3) 0.1000(19) Uani 1 1 d . U . . .
O20 O 0.7293(7) 0.1731(6) 0.3314(3) 0.124(2) Uani 1 1 d D U . . .
O21 O 0.7381(7) -0.0049(7) 0.3608(3) 0.135(2) Uani 1 1 d D U . . .

loop_
_atom_site_aniso_label
_atom_site_aniso_U_11
_atom_site_aniso_U_22
_atom_site_aniso_U_33
_atom_site_aniso_U_23
_atom_site_aniso_U_13
_atom_site_aniso_U_12
Dy1 0.04403(16) 0.05803(17) 0.02292(12) 0.00497(9) -0.00315(9) -0.01320(11)
P1 0.0493(8) 0.0366(6) 0.0327(6) 0.0030(5) -0.0126(5) -0.0095(6)
P2 0.0437(8) 0.0535(8) 0.0335(6) -0.0019(6) 0.0077(6) -0.0130(6)
P3 0.0734(11) 0.0724(10) 0.0299(7) 0.0130(7) 0.0158(7) 0.0040(8)
P4 0.0804(14) 0.1009(15) 0.0635(11) 0.0256(11) 0.0286(10) 0.0272(11)
C1 0.035(2) 0.0281(18) 0.0284(18) 0.0007(15) -0.0033(16) -0.0017(16)
C2 0.0304(18) 0.0285(17) 0.0269(17) 0.0003(14) -0.0033(14) 0.0004(15)
C3 0.0302(18) 0.0278(17) 0.0386(19) -0.0009(15) -0.0040(16) 0.0039(15)
C4 0.031(2) 0.035(2) 0.065(3) -0.005(2) -0.002(2) 0.0039(17)
C5 0.036(2) 0.047(2) 0.101(3) -0.017(2) 0.003(2) 0.009(2)
C6 0.041(2) 0.047(2) 0.111(3) -0.020(3) 0.002(3) 0.013(2)
C7 0.040(2) 0.034(2) 0.085(3) -0.014(2) -0.004(2) 0.0079(19)
C8 0.0304(18) 0.0271(17) 0.046(2) -0.0028(16) -0.0055(17) 0.0055(15)
C9 0.0296(19) 0.0262(18) 0.0318(18) 0.0015(15) -0.0052(16) 0.0009(15)
C10 0.038(2) 0.0370(19) 0.0281(17) 0.0045(15) -0.0019(16) -0.0057(16)
C11 0.058(3) 0.057(3) 0.037(2) 0.0028(19) 0.004(2) -0.023(2)
C12 0.079(3) 0.081(3) 0.045(2) -0.007(2) 0.020(2) -0.033(3)
C13 0.080(3) 0.082(3) 0.045(2) -0.018(2) 0.023(2) -0.031(3)
C14 0.059(3) 0.061(3) 0.039(2) -0.012(2) 0.013(2) -0.020(2)
C15 0.039(2) 0.0385(19) 0.0297(18) -0.0014(15) 0.0010(16) -0.0049(17)
C16 0.124(4) 0.076(3) 0.075(3) 0.033(3) -0.027(3) -0.028(3)
C17 0.168(8) 0.151(7) 0.106(6) 0.044(6) -0.049(6) -0.016(7)
C18 0.054(3) 0.069(3) 0.072(3) 0.008(3) -0.026(3) 0.004(3)
C19 0.090(6) 0.165(7) 0.110(6) 0.005(5) -0.020(5) 0.066(5)
C20 0.030(2) 0.040(2) 0.035(2) 0.0056(18) -0.0012(18) -0.0055(19)
C21 0.022(2) 0.032(2) 0.035(2) 0.0046(17) 0.0045(16) 0.0012(16)
C22 0.026(2) 0.033(2) 0.040(2) 0.0013(17) 0.0062(18) 0.0011(17)
C23 0.040(3) 0.047(3) 0.043(3) -0.002(2) 0.003(2) -0.011(2)
C24 0.049(3) 0.050(3) 0.052(3) -0.008(2) 0.007(2) -0.015(2)
C25 0.042(3) 0.037(2) 0.064(3) -0.003(2) 0.015(2) -0.009(2)
C26 0.030(2) 0.036(2) 0.055(3) 0.005(2) 0.011(2) 0.0055(19)
C27 0.025(2) 0.031(2) 0.041(2) 0.0025(17) 0.0092(18) 0.0045(17)
C28 0.022(2) 0.030(2) 0.040(2) 0.0069(17) 0.0053(17) 0.0052(17)
C29 0.022(2) 0.032(2) 0.041(2) 0.0058(17) 0.0064(17) 0.0050(17)
C30 0.029(2) 0.045(3) 0.045(3) 0.010(2) 0.002(2) 0.005(2)
C31 0.027(2) 0.049(3) 0.054(3) 0.006(2) -0.002(2) 0.004(2)
C32 0.026(2) 0.041(2) 0.048(3) 0.002(2) 0.0081(19) 0.0010(19)
C33 0.027(2) 0.034(2) 0.040(2) -0.0009(18) 0.0064(18) 0.0007(18)
C34 0.023(2) 0.0273(19) 0.038(2) 0.0009(16) 0.0033(17) 0.0047(16)
C35 0.080(5) 0.118(5) 0.053(4) -0.031(4) 0.009(3) -0.029(4)
C36 0.120(8) 0.190(10) 0.084(6) -0.050(7) -0.035(6) 0.012(8)
C37 0.071(4) 0.075(4) 0.096(5) 0.011(4) 0.024(4) 0.010(4)
C38 0.125(9) 0.124(8) 0.203(12) 0.077(8) 0.042(8) 0.041(7)
C39 0.096(4) 0.067(3) 0.031(2) 0.005(2) 0.022(3) -0.018(3)
C40 0.110(4) 0.056(3) 0.032(2) 0.006(2) 0.027(3) -0.022(3)
C41 0.120(4) 0.053(3) 0.036(3) 0.013(2) 0.015(3) -0.018(3)
C42 0.130(5) 0.064(4) 0.057(4) 0.023(3) 0.008(4) -0.009(4)
C43 0.136(6) 0.083(4) 0.077(4) 0.030(4) -0.003(4) -0.001(4)
C44 0.138(6) 0.085(5) 0.071(4) 0.027(4) -0.008(5) -0.020(4)
C45 0.137(6) 0.075(4) 0.056(4) 0.018(3) -0.002(4) -0.030(4)
C46 0.126(5) 0.061(3) 0.042(3) 0.014(3) 0.014(3) -0.029(3)
C47 0.124(5) 0.064(4) 0.047(3) -0.001(3) 0.026(3) -0.036(3)
C48 0.114(4) 0.064(3) 0.049(3) -0.007(3) 0.040(3) -0.040(3)
C49 0.120(5) 0.083(4) 0.067(4) -0.023(3) 0.054(4) -0.039(4)
C50 0.114(5) 0.105(5) 0.090(5) -0.029(4) 0.052(4) -0.031(5)
C51 0.096(5) 0.111(5) 0.090(5) -0.021(4) 0.046(4) -0.033(4)
C52 0.096(4) 0.086(4) 0.064(4) -0.015(3) 0.040(3) -0.037(4)
C53 0.100(4) 0.064(3) 0.048(3) -0.004(3) 0.038(3) -0.033(3)
C54 0.125(6) 0.102(5) 0.067(4) 0.023(4) 0.018(4) -0.031(5)
C55 0.155(10) 0.124(7) 0.097(7) 0.042(6) 0.034(7) -0.024(7)
C56 0.122(7) 0.195(8) 0.086(5) 0.035(6) 0.009(5) 0.057(6)
C57 0.133(9) 0.277(14) 0.096(8) 0.020(9) -0.024(7) 0.053(10)
C58 0.055(3) 0.063(3) 0.056(3) 0.025(3) 0.013(3) 0.015(3)
C59 0.044(3) 0.043(2) 0.055(3) 0.016(2) 0.008(2) 0.008(2)
C60 0.039(3) 0.042(3) 0.062(3) 0.014(2) 0.007(2) 0.009(2)
C61 0.049(3) 0.046(3) 0.088(4) 0.021(3) 0.003(3) 0.000(2)
C62 0.043(3) 0.058(3) 0.118(5) 0.018(3) -0.005(3) -0.001(3)
C63 0.046(3) 0.057(3) 0.104(5) 0.014(3) -0.016(3) 0.002(3)
C64 0.052(3) 0.048(3) 0.072(4) 0.013(3) -0.009(3) 0.015(2)
C65 0.036(3) 0.042(2) 0.060(3) 0.012(2) 0.003(2) 0.009(2)
C66 0.042(3) 0.039(2) 0.054(3) 0.017(2) 0.006(2) 0.007(2)
C67 0.040(3) 0.037(2) 0.059(3) 0.010(2) 0.007(2) 0.010(2)
C68 0.059(4) 0.047(3) 0.074(4) 0.006(3) 0.008(3) 0.005(3)
C69 0.084(4) 0.050(3) 0.091(4) -0.011(3) -0.003(4) -0.001(3)
C70 0.093(5) 0.066(4) 0.074(4) -0.010(3) -0.008(4) 0.011(4)
C71 0.078(4) 0.060(3) 0.060(3) 0.002(3) 0.001(3) 0.017(3)
C72 0.046(3) 0.044(2) 0.055(3) 0.008(2) 0.004(2) 0.016(2)
C73 0.130(7) 0.120(6) 0.105(6) 0.028(5) 0.065(5) 0.012(5)
C74 0.167(11) 0.108(7) 0.158(10) 0.009(7) 0.034(9) 0.033(7)
C75 0.199(9) 0.177(9) 0.170(8) 0.006(7) 0.028(8) 0.082(7)
C76 0.308(16) 0.223(14) 0.178(12) 0.016(10) 0.116(13) 0.090(13)
N1 0.081(2) 0.0531(18) 0.0625(19) -0.0093(16) -0.0392(17) 0.0083(16)
N2 0.076(3) 0.080(3) 0.041(2) 0.029(2) -0.002(2) -0.025(3)
N3 0.046(3) 0.061(3) 0.042(2) -0.008(2) -0.011(2) 0.005(2)
O1 0.066(2) 0.057(2) 0.0317(17) -0.0086(15) -0.0040(16) -0.0172(18)
O2 0.082(3) 0.0431(17) 0.056(2) 0.0158(16) -0.0287(19) -0.0121(18)
O3 0.0412(18) 0.0463(18) 0.0503(19) 0.0044(15) -0.0153(15) -0.0015(15)
O4 0.042(2) 0.058(2) 0.0376(18) 0.0052(16) 0.0051(15) -0.0099(17)
O5 0.064(3) 0.100(3) 0.042(2) -0.016(2) 0.0071(19) -0.032(2)
O6 0.068(3) 0.050(2) 0.066(3) 0.0015(19) 0.036(2) 0.0048(19)
O7 0.052(2) 0.072(2) 0.0310(18) 0.0114(17) 0.0084(16) 0.0033(19)
O8 0.110(4) 0.096(3) 0.051(3) 0.012(2) 0.027(3) -0.024(3)
O9 0.095(4) 0.148(4) 0.060(3) 0.039(3) 0.030(3) 0.049(3)
O11 0.083(3) 0.056(2) 0.074(2) -0.0173(17) -0.037(2) 0.0100(19)
O10 0.078(2) 0.0571(19) 0.054(2) -0.0100(16) -0.0287(19) 0.0101(17)
O12 0.099(3) 0.068(3) 0.094(3) -0.011(2) -0.063(3) 0.016(2)
O14 0.088(4) 0.082(3) 0.069(3) 0.030(3) 0.018(3) -0.007(3)
O13 0.116(4) 0.082(3) 0.040(2) 0.006(2) 0.022(2) -0.037(3)
O15 0.077(3) 0.094(4) 0.076(3) 0.039(3) 0.009(3) -0.023(3)
O16 0.051(2) 0.090(3) 0.0316(18) 0.0139(19) 0.0003(17) -0.006(2)
O17 0.042(2) 0.073(3) 0.049(2) 0.0077(19) 0.0015(17) -0.0089(19)
O18 0.061(3) 0.083(3) 0.083(3) 0.009(3) -0.034(3) 0.011(3)
O19 0.113(5) 0.121(5) 0.075(3) 0.003(3) 0.041(3) 0.031(4)
O20 0.138(5) 0.141(4) 0.101(4) 0.011(4) 0.066(4) -0.032(4)
O21 0.132(5) 0.177(6) 0.106(4) -0.001(4) 0.015(4) 0.089(4)

loop_
_atom_type_symbol
_atom_type_description
_atom_type_scat_dispersion_real
_atom_type_scat_dispersion_imag
_atom_type_scat_source
C C 0.0033 0.0016 'International Tables Vol C Tables 4.2.6.8 and 6.1.1.4'
H H 0.0000 0.0000 'International Tables Vol C Tables 4.2.6.8 and 6.1.1.4'
Dy Dy -0.1892 4.4098 'International Tables Vol C Tables 4.2.6.8 and 6.1.1.4'
N N 0.0061 0.0033 'International Tables Vol C Tables 4.2.6.8 and 6.1.1.4'
O O 0.0106 0.0060 'International Tables Vol C Tables 4.2.6.8 and 6.1.1.4'
P P 0.1023 0.0942 'International Tables Vol C Tables 4.2.6.8 and 6.1.1.4'

loop_
_geom_angle_atom_site_label_1
_geom_angle_atom_site_label_2
_geom_angle_atom_site_label_3
_geom_angle
_geom_angle_site_symmetry_1
_geom_angle_site_symmetry_3
_geom_angle_publ_flag
O1 Dy1 O4 81.87(14) . . ?
O1 Dy1 O7 153.12(14) . . ?
O4 Dy1 O7 85.97(14) . . ?
O1 Dy1 O10 126.78(16) . . ?
O4 Dy1 O10 79.08(15) . . ?
O7 Dy1 O10 73.52(15) . . ?
O1 Dy1 O13 122.96(15) . . ?
O4 Dy1 O13 152.45(15) . . ?
O7 Dy1 O13 75.70(16) . . ?
O10 Dy1 O13 76.12(18) . . ?
O1 Dy1 O17 86.77(15) . . ?
O4 Dy1 O17 124.76(13) . . ?
O7 Dy1 O17 80.62(15) . . ?
O10 Dy1 O17 143.52(17) . . ?
O13 Dy1 O17 72.82(16) . . ?
O1 Dy1 O11 77.16(15) . . ?
O4 Dy1 O11 82.59(17) . . ?
O7 Dy1 O11 124.94(14) . . ?
O10 Dy1 O11 51.45(15) . . ?
O13 Dy1 O11 91.1(2) . . ?
O17 Dy1 O11 146.16(16) . . ?
O1 Dy1 O14 72.13(17) . . ?
O4 Dy1 O14 148.79(18) . . ?
O7 Dy1 O14 124.74(17) . . ?
O10 Dy1 O14 102.74(17) . . ?
O13 Dy1 O14 51.02(19) . . ?
O17 Dy1 O14 71.58(17) . . ?
O11 Dy1 O14 75.17(18) . . ?
O1 Dy1 O16 76.12(15) . . ?
O4 Dy1 O16 73.17(13) . . ?
O7 Dy1 O16 77.44(14) . . ?
O10 Dy1 O16 140.85(15) . . ?
O13 Dy1 O16 121.12(17) . . ?
O17 Dy1 O16 51.64(13) . . ?
O11 Dy1 O16 146.00(17) . . ?
O14 Dy1 O16 115.35(16) . . ?
O1 P1 O2 113.2(2) . . ?
O1 P1 O3 112.5(2) . . ?
O2 P1 O3 105.5(3) . . ?
O1 P1 C1 111.9(2) . . ?
O2 P1 C1 109.6(2) . . ?
O3 P1 C1 103.6(2) . . ?
O4 P2 O6 112.9(2) . . ?
O4 P2 O5 112.9(2) . . ?
O6 P2 O5 108.0(3) . . ?
O4 P2 C20 112.9(2) . . ?
O6 P2 C20 109.6(2) . . ?
O5 P2 C20 99.6(2) . . ?
O7 P3 O9 113.0(3) . . ?
O7 P3 O8 106.9(3) . . ?
O9 P3 O8 108.3(4) . . ?
O7 P3 C39 113.8(3) . . ?
O9 P3 C39 104.2(3) . . ?
O8 P3 C39 110.6(3) . . ?
O19 P4 O21 112.1(4) . . ?
O19 P4 O20 115.1(4) . . ?
O21 P4 O20 105.9(5) . . ?
O19 P4 C58 115.0(4) . . ?
O21 P4 C58 106.8(4) . . ?
O20 P4 C58 100.9(4) . . ?
C2 C1 P1 119.9(3) . . ?
C2 C1 H1A 107.3 . . ?
P1 C1 H1A 107.3 . . ?
C2 C1 H1B 107.3 . . ?
P1 C1 H1B 107.3 . . ?
H1A C1 H1B 106.9 . . ?
C3 C2 C15 108.3(4) . . ?
C3 C2 C1 112.7(4) . . ?
C15 C2 C1 112.5(4) . . ?
C3 C2 C9 109.7(4) . 2 ?
C15 C2 C9 108.5(4) . 2 ?
C1 C2 C9 105.0(3) . 2 ?
C4 C3 C8 119.0(5) . . ?
C4 C3 C2 123.8(4) . . ?
C8 C3 C2 117.2(4) . . ?
C3 C4 C5 120.7(5) . . ?
C3 C4 H4 119.7 . . ?
C5 C4 H4 119.7 . . ?
C6 C5 C4 119.6(6) . . ?
C6 C5 H5 120.2 . . ?
C4 C5 H5 120.2 . . ?
C7 C6 C5 120.1(6) . . ?
C7 C6 H6 119.9 . . ?
C5 C6 H6 119.9 . . ?
C8 C7 C6 120.6(5) . . ?
C8 C7 H7 119.7 . . ?
C6 C7 H7 119.7 . . ?
C7 C8 C3 120.0(5) . . ?
C7 C8 C9 122.1(4) . . ?
C3 C8 C9 117.9(4) . . ?
C10 C9 C8 107.9(4) . . ?
C10 C9 C2 113.2(4) . 2 ?
C8 C9 C2 113.2(4) . 2 ?
C10 C9 H9 107.4 . . ?
C8 C9 H9 107.4 . . ?
C2 C9 H9 107.4 2 . ?
C11 C10 C15 120.4(5) . . ?
C11 C10 C9 121.3(4) . . ?
C15 C10 C9 118.4(4) . . ?
C12 C11 C10 120.1(5) . . ?
C12 C11 H11 120.0 . . ?
C10 C11 H11 120.0 . . ?
C11 C12 C13 120.3(6) . . ?
C11 C12 H12 119.8 . . ?
C13 C12 H12 119.8 . . ?
C12 C13 C14 119.5(6) . . ?
C12 C13 H13 120.3 . . ?
C14 C13 H13 120.3 . . ?
C15 C14 C13 120.8(5) . . ?
C15 C14 H14 119.6 . . ?
C13 C14 H14 119.6 . . ?
C14 C15 C10 119.0(5) . . ?
C14 C15 C2 124.2(4) . . ?
C10 C15 C2 116.8(4) . . ?
C17 C16 O2 116.6(7) . . ?
C17 C16 H16A 108.1 . . ?
O2 C16 H16A 108.1 . . ?
C17 C16 H16B 108.1 . . ?
O2 C16 H16B 108.1 . . ?
H16A C16 H16B 107.3 . . ?
C16 C17 H17A 109.5 . . ?
C16 C17 H17B 109.5 . . ?
H17A C17 H17B 109.5 . . ?
C16 C17 H17C 109.5 . . ?
H17A C17 H17C 109.5 . . ?
H17B C17 H17C 109.5 . . ?
C19 C18 O3 110.2(6) . . ?
C19 C18 H18A 109.6 . . ?
O3 C18 H18A 109.6 . . ?
C19 C18 H18B 109.6 . . ?
O3 C18 H18B 109.6 . . ?
H18A C18 H18B 108.1 . . ?
C18 C19 H19A 109.5 . . ?
C18 C19 H19B 109.5 . . ?
H19A C19 H19B 109.5 . . ?
C18 C19 H19C 109.5 . . ?
H19A C19 H19C 109.5 . . ?
H19B C19 H19C 109.5 . . ?
C21 C20 P2 122.0(4) . . ?
C21 C20 H20A 106.8 . . ?
P2 C20 H20A 106.8 . . ?
C21 C20 H20B 106.8 . . ?
P2 C20 H20B 106.8 . . ?
H20A C20 H20B 106.7 . . ?
C34 C21 C22 107.9(4) . . ?
C34 C21 C20 112.3(4) . . ?
C22 C21 C20 113.7(4) . . ?
C34 C21 C28 109.1(4) . 2_665 ?
C22 C21 C28 108.9(3) . 2_665 ?
C20 C21 C28 104.9(4) . 2_665 ?
C23 C22 C27 118.9(4) . . ?
C23 C22 C21 124.1(4) . . ?
C27 C22 C21 116.9(4) . . ?
C22 C23 C24 120.6(5) . . ?
C22 C23 H23 119.7 . . ?
C24 C23 H23 119.7 . . ?
C25 C24 C23 120.2(5) . . ?
C25 C24 H24 119.9 . . ?
C23 C24 H24 119.9 . . ?
C26 C25 C24 119.6(5) . . ?
C26 C25 H25 120.2 . . ?
C24 C25 H25 120.2 . . ?
C25 C26 C27 120.6(5) . . ?
C25 C26 H26 119.7 . . ?
C27 C26 H26 119.7 . . ?
C26 C27 C22 120.1(5) . . ?
C26 C27 C28 121.7(4) . . ?
C22 C27 C28 118.2(4) . . ?
C27 C28 C29 108.6(4) . . ?
C27 C28 C21 113.0(4) . 2_665 ?
C29 C28 C21 113.4(4) . 2_665 ?
C27 C28 H28 107.2 . . ?
C29 C28 H28 107.2 . . ?
C21 C28 H28 107.2 2_665 . ?
C30 C29 C34 120.1(4) . . ?
C30 C29 C28 121.5(4) . . ?
C34 C29 C28 118.3(4) . . ?
C31 C30 C29 120.3(5) . . ?
C31 C30 H30 119.9 . . ?
C29 C30 H30 119.9 . . ?
C30 C31 C32 120.3(5) . . ?
C30 C31 H31 119.9 . . ?
C32 C31 H31 119.9 . . ?
C31 C32 C33 119.3(4) . . ?
C31 C32 H32 120.3 . . ?
C33 C32 H32 120.3 . . ?
C34 C33 C32 120.8(4) . . ?
C34 C33 H33 119.6 . . ?
C32 C33 H33 119.6 . . ?
C33 C34 C29 119.1(4) . . ?
C33 C34 C21 124.3(4) . . ?
C29 C34 C21 116.6(4) . . ?
O5 C35 C36 110.1(6) . . ?
O5 C35 H35A 109.6 . . ?
C36 C35 H35A 109.6 . . ?
O5 C35 H35B 109.6 . . ?
C36 C35 H35B 109.6 . . ?
H35A C35 H35B 108.2 . . ?
C35 C36 H36A 109.5 . . ?
C35 C36 H36B 109.5 . . ?
H36A C36 H36B 109.5 . . ?
C35 C36 H36C 109.5 . . ?
H36A C36 H36C 109.5 . . ?
H36B C36 H36C 109.5 . . ?
C38 C37 O6 113.5(7) . . ?
C38 C37 H37A 108.9 . . ?
O6 C37 H37A 108.9 . . ?
C38 C37 H37B 108.9 . . ?
O6 C37 H37B 108.9 . . ?
H37A C37 H37B 107.7 . . ?
C37 C38 H38A 109.5 . . ?
C37 C38 H38B 109.5 . . ?
H38A C38 H38B 109.5 . . ?
C37 C38 H38C 109.5 . . ?
H38A C38 H38C 109.5 . . ?
H38B C38 H38C 109.5 . . ?
C40 C39 P3 117.5(4) . . ?
C40 C39 H39A 107.9 . . ?
P3 C39 H39A 107.9 . . ?
C40 C39 H39B 107.9 . . ?
P3 C39 H39B 107.9 . . ?
H39A C39 H39B 107.2 . . ?
C41 C40 C53 119.1(6) . . ?
C41 C40 C39 120.0(7) . . ?
C53 C40 C39 120.8(7) . . ?
C40 C41 C46 121.2(8) . . ?
C40 C41 C42 122.5(7) . . ?
C46 C41 C42 116.4(8) . . ?
C43 C42 C41 121.5(9) . . ?
C43 C42 H42 119.3 . . ?
C41 C42 H42 119.3 . . ?
C42 C43 C44 120.8(11) . . ?
C42 C43 H43 119.6 . . ?
C44 C43 H43 119.6 . . ?
C45 C44 C43 119.6(10) . . ?
C45 C44 H44 120.2 . . ?
C43 C44 H44 120.2 . . ?
C44 C45 C46 121.9(9) . . ?
C44 C45 H45 119.1 . . ?
C46 C45 H45 119.1 . . ?
C47 C46 C45 121.9(8) . . ?
C47 C46 C41 118.3(8) . . ?
C45 C46 C41 119.8(9) . . ?
C48 C47 C46 122.2(7) . . ?
C48 C47 H47 118.9 . . ?
C46 C47 H47 118.9 . . ?
C47 C48 C53 120.2(8) . . ?
C47 C48 C49 122.1(7) . . ?
C53 C48 C49 117.7(8) . . ?
C50 C49 C48 121.5(8) . . ?
C50 C49 H49 119.2 . . ?
C48 C49 H49 119.2 . . ?
C49 C50 C51 121.3(11) . . ?
C49 C50 H50 119.4 . . ?
C51 C50 H50 119.4 . . ?
C52 C51 C50 119.8(11) . . ?
C52 C51 H51 120.1 . . ?
C50 C51 H51 120.1 . . ?
C51 C52 C53 121.8(8) . . ?
C51 C52 H52 119.1 . . ?
C53 C52 H52 119.1 . . ?
C52 C53 C40 123.1(7) . . ?
C52 C53 C48 117.9(8) . . ?
C40 C53 C48 119.0(8) . . ?
O8 C54 C55 111.3(7) . . ?
O8 C54 H54A 109.4 . . ?
C55 C54 H54A 109.4 . . ?
O8 C54 H54B 109.4 . . ?
C55 C54 H54B 109.4 . . ?
H54A C54 H54B 108.0 . . ?
C54 C55 H55A 109.5 . . ?
C54 C55 H55B 109.5 . . ?
H55A C55 H55B 109.5 . . ?
C54 C55 H55C 109.5 . . ?
H55A C55 H55C 109.5 . . ?
H55B C55 H55C 109.5 . . ?
C57 C56 O9 115.6(8) . . ?
C57 C56 H56A 108.4 . . ?
O9 C56 H56A 108.4 . . ?
C57 C56 H56B 108.4 . . ?
O9 C56 H56B 108.4 . . ?
H56A C56 H56B 107.4 . . ?
C56 C57 H57A 109.5 . . ?
C56 C57 H57B 109.5 . . ?
H57A C57 H57B 109.5 . . ?
C56 C57 H57C 109.5 . . ?
H57A C57 H57C 109.5 . . ?
H57B C57 H57C 109.5 . . ?
C59 C58 P4 125.0(4) . . ?
C59 C58 H58A 106.1 . . ?
P4 C58 H58A 106.1 . . ?
C59 C58 H58B 106.1 . . ?
P4 C58 H58B 106.1 . . ?
H58A C58 H58B 106.3 . . ?
C72 C59 C60 107.2(4) . . ?
C72 C59 C58 113.5(5) . . ?
C60 C59 C58 113.2(5) . . ?
C72 C59 C66 109.9(4) . 2_656 ?
C60 C59 C66 108.9(5) . 2_656 ?
C58 C59 C66 104.1(4) . 2_656 ?
C61 C60 C65 117.9(5) . . ?
C61 C60 C59 125.0(5) . . ?
C65 C60 C59 117.1(5) . . ?
C62 C61 C60 121.4(6) . . ?
C62 C61 H61 119.3 . . ?
C60 C61 H61 119.3 . . ?
C61 C62 C63 120.3(6) . . ?
C61 C62 H62 119.8 . . ?
C63 C62 H62 119.8 . . ?
C64 C63 C62 118.7(6) . . ?
C64 C63 H63 120.6 . . ?
C62 C63 H63 120.6 . . ?
C65 C64 C63 120.6(6) . . ?
C65 C64 H64 119.7 . . ?
C63 C64 H64 119.7 . . ?
C64 C65 C60 120.9(5) . . ?
C64 C65 C66 121.6(5) . . ?
C60 C65 C66 117.4(5) . . ?
C67 C66 C65 109.5(5) . . ?
C67 C66 C59 113.4(5) . 2_656 ?
C65 C66 C59 112.5(4) . 2_656 ?
C67 C66 H66 107.0 . . ?
C65 C66 H66 107.0 . . ?
C59 C66 H66 107.0 2_656 . ?
C68 C67 C72 120.4(6) . . ?
C68 C67 C66 121.5(5) . . ?
C72 C67 C66 118.1(5) . . ?
C69 C68 C67 120.2(6) . . ?
C69 C68 H68 119.9 . . ?
C67 C68 H68 119.9 . . ?
C68 C69 C70 119.6(7) . . ?
C68 C69 H69 120.2 . . ?
C70 C69 H69 120.2 . . ?
C69 C70 C71 120.0(7) . . ?
C69 C70 H70 120.0 . . ?
C71 C70 H70 120.0 . . ?
C72 C71 C70 121.0(7) . . ?
C72 C71 H71 119.5 . . ?
C70 C71 H71 119.5 . . ?
C71 C72 C67 118.7(6) . . ?
C71 C72 C59 124.4(5) . . ?
C67 C72 C59 116.9(5) . . ?
C74 C73 O20 112.8(8) . . ?
C74 C73 H73A 109.0 . . ?
O20 C73 H73A 109.0 . . ?
C74 C73 H73B 109.0 . . ?
O20 C73 H73B 109.0 . . ?
H73A C73 H73B 107.8 . . ?
C73 C74 H74A 109.5 . . ?
C73 C74 H74B 109.5 . . ?
H74A C74 H74B 109.5 . . ?
C73 C74 H74C 109.5 . . ?
H74A C74 H74C 109.5 . . ?
H74B C74 H74C 109.5 . . ?
C76 C75 O21 117.7(11) . . ?
C76 C75 H75A 107.9 . . ?
O21 C75 H75A 107.9 . . ?
C76 C75 H75B 107.9 . . ?
O21 C75 H75B 107.9 . . ?
H75A C75 H75B 107.2 . . ?
C75 C76 H76A 109.5 . . ?
C75 C76 H76B 109.5 . . ?
H76A C76 H76B 109.5 . . ?
C75 C76 H76C 109.5 . . ?
H76A C76 H76C 109.5 . . ?
H76B C76 H76C 109.5 . . ?
O12 N1 O10 122.2(5) . . ?
O12 N1 O11 122.1(6) . . ?
O10 N1 O11 115.7(5) . . ?
O15 N2 O14 122.9(7) . . ?
O15 N2 O13 122.0(7) . . ?
O14 N2 O13 115.1(5) . . ?
O18 N3 O17 121.5(6) . . ?
O18 N3 O16 121.6(5) . . ?
O17 N3 O16 116.9(4) . . ?
P1 O1 Dy1 171.8(3) . . ?
C16 O2 P1 125.5(5) . . ?
C18 O3 P1 120.1(4) . . ?
P2 O4 Dy1 170.6(2) . . ?
C35 O5 P2 124.4(5) . . ?
C37 O6 P2 126.9(4) . . ?
P3 O7 Dy1 157.7(2) . . ?
C54 O8 P3 125.8(6) . . ?
C56 O9 P3 121.3(5) . . ?
N1 O11 Dy1 95.5(4) . . ?
N1 O10 Dy1 97.4(3) . . ?
N2 O14 Dy1 96.1(4) . . ?
N2 O13 Dy1 97.1(4) . . ?
N3 O16 Dy1 94.8(3) . . ?
N3 O17 Dy1 96.6(3) . . ?
C73 O20 P4 124.7(7) . . ?
C75 O21 P4 154.7(9) . . ?

loop_
_geom_bond_atom_site_label_1
_geom_bond_atom_site_label_2
_geom_bond_distance
_geom_bond_site_symmetry_2
_geom_bond_publ_flag
Dy1 O1 2.290(4) . ?
Dy1 O4 2.298(3) . ?
Dy1 O7 2.304(4) . ?
Dy1 O10 2.418(4) . ?
Dy1 O13 2.428(4) . ?
Dy1 O17 2.450(4) . ?
Dy1 O11 2.454(5) . ?
Dy1 O14 2.462(5) . ?
Dy1 O16 2.488(4) . ?
P1 O1 1.472(4) . ?
P1 O2 1.548(4) . ?
P1 O3 1.574(4) . ?
P1 C1 1.807(4) . ?
P2 O4 1.485(4) . ?
P2 O6 1.539(4) . ?
P2 O5 1.567(4) . ?
P2 C20 1.796(5) . ?
P3 O7 1.462(4) . ?
P3 O9 1.541(6) . ?
P3 O8 1.620(6) . ?
P3 C39 1.800(5) . ?
P4 O19 1.413(7) . ?
P4 O21 1.524(7) . ?
P4 O20 1.583(7) . ?
P4 C58 1.786(7) . ?
C1 C2 1.548(6) . ?
C1 H1A 0.9900 . ?
C1 H1B 0.9900 . ?
C2 C3 1.515(7) . ?
C2 C15 1.530(6) . ?
C2 C9 1.632(6) 2 ?
C3 C4 1.380(7) . ?
C3 C8 1.411(6) . ?
C4 C5 1.395(8) . ?
C4 H4 0.9500 . ?
C5 C6 1.385(8) . ?
C5 H5 0.9500 . ?
C6 C7 1.381(9) . ?
C6 H6 0.9500 . ?
C7 C8 1.374(7) . ?
C7 H7 0.9500 . ?
C8 C9 1.507(7) . ?
C9 C10 1.501(7) . ?
C9 H9 1.0000 . ?
C10 C11 1.383(7) . ?
C10 C15 1.404(6) . ?
C11 C12 1.382(9) . ?
C11 H11 0.9500 . ?
C12 C13 1.382(9) . ?
C12 H12 0.9500 . ?
C13 C14 1.402(8) . ?
C13 H13 0.9500 . ?
C14 C15 1.374(7) . ?
C14 H14 0.9500 . ?
C16 C17 1.400(7) . ?
C16 O2 1.432(6) . ?
C16 H16A 0.9900 . ?
C16 H16B 0.9900 . ?
C17 H17A 0.9800 . ?
C17 H17B 0.9800 . ?
C17 H17C 0.9800 . ?
C18 C19 1.420(7) . ?
C18 O3 1.456(5) . ?
C18 H18A 0.9900 . ?
C18 H18B 0.9900 . ?
C19 H19A 0.9800 . ?
C19 H19B 0.9800 . ?
C19 H19C 0.9800 . ?
C20 C21 1.545(6) . ?
C20 H20A 0.9900 . ?
C20 H20B 0.9900 . ?
C21 C34 1.529(6) . ?
C21 C22 1.532(6) . ?
C21 C28 1.632(6) 2_665 ?
C22 C23 1.380(7) . ?
C22 C27 1.395(6) . ?
C23 C24 1.395(7) . ?
C23 H23 0.9500 . ?
C24 C25 1.378(8) . ?
C24 H24 0.9500 . ?
C25 C26 1.377(8) . ?
C25 H25 0.9500 . ?
C26 C27 1.390(6) . ?
C26 H26 0.9500 . ?
C27 C28 1.504(7) . ?
C28 C29 1.515(6) . ?
C28 H28 1.0000 . ?
C29 C30 1.386(7) . ?
C29 C34 1.397(6) . ?
C30 C31 1.384(7) . ?
C30 H30 0.9500 . ?
C31 C32 1.386(7) . ?
C31 H31 0.9500 . ?
C32 C33 1.394(7) . ?
C32 H32 0.9500 . ?
C33 C34 1.387(6) . ?
C33 H33 0.9500 . ?
C35 O5 1.410(6) . ?
C35 C36 1.415(7) . ?
C35 H35A 0.9900 . ?
C35 H35B 0.9900 . ?
C36 H36A 0.9800 . ?
C36 H36B 0.9800 . ?
C36 H36C 0.9800 . ?
C37 C38 1.401(7) . ?
C37 O6 1.431(6) . ?
C37 H37A 0.9900 . ?
C37 H37B 0.9900 . ?
C38 H38A 0.9800 . ?
C38 H38B 0.9800 . ?
C38 H38C 0.9800 . ?
C39 C40 1.507(8) . ?
C39 H39A 0.9900 . ?
C39 H39B 0.9900 . ?
C40 C41 1.392(11) . ?
C40 C53 1.413(11) . ?
C41 C46 1.435(9) . ?
C41 C42 1.441(12) . ?
C42 C43 1.354(13) . ?
C42 H42 0.9500 . ?
C43 C44 1.434(13) . ?
C43 H43 0.9500 . ?
C44 C45 1.328(14) . ?
C44 H44 0.9500 . ?
C45 C46 1.423(13) . ?
C45 H45 0.9500 . ?
C46 C47 1.382(12) . ?
C47 C48 1.361(12) . ?
C47 H47 0.9500 . ?
C48 C53 1.441(9) . ?
C48 C49 1.443(13) . ?
C49 C50 1.305(14) . ?
C49 H49 0.9500 . ?
C50 C51 1.413(12) . ?
C50 H50 0.9500 . ?
C51 C52 1.358(13) . ?
C51 H51 0.9500 . ?
C52 C53 1.400(12) . ?
C52 H52 0.9500 . ?
C54 O8 1.424(7) . ?
C54 C55 1.430(7) . ?
C54 H54A 0.9900 . ?
C54 H54B 0.9900 . ?
C55 H55A 0.9800 . ?
C55 H55B 0.9800 . ?
C55 H55C 0.9800 . ?
C56 C57 1.373(8) . ?
C56 O9 1.427(7) . ?
C56 H56A 0.9900 . ?
C56 H56B 0.9900 . ?
C57 H57A 0.9800 . ?
C57 H57B 0.9800 . ?
C57 H57C 0.9800 . ?
C58 C59 1.544(7) . ?
C58 H58A 0.9900 . ?
C58 H58B 0.9900 . ?
C59 C72 1.525(8) . ?
C59 C60 1.537(8) . ?
C59 C66 1.633(8) 2_656 ?
C60 C61 1.384(8) . ?
C60 C65 1.396(7) . ?
C61 C62 1.377(9) . ?
C61 H61 0.9500 . ?
C62 C63 1.391(10) . ?
C62 H62 0.9500 . ?
C63 C64 1.385(9) . ?
C63 H63 0.9500 . ?
C64 C65 1.377(8) . ?
C64 H64 0.9500 . ?
C65 C66 1.505(7) . ?
C66 C67 1.496(8) . ?
C66 H66 1.0000 . ?
C67 C68 1.389(8) . ?
C67 C72 1.394(7) . ?
C68 C69 1.380(10) . ?
C68 H68 0.9500 . ?
C69 C70 1.382(11) . ?
C69 H69 0.9500 . ?
C70 C71 1.390(10) . ?
C70 H70 0.9500 . ?
C71 C72 1.374(9) . ?
C71 H71 0.9500 . ?
C73 C74 1.407(8) . ?
C73 O20 1.407(7) . ?
C73 H73A 0.9900 . ?
C73 H73B 0.9900 . ?
C74 H74A 0.9800 . ?
C74 H74B 0.9800 . ?
C74 H74C 0.9800 . ?
C75 C76 1.371(8) . ?
C75 O21 1.383(7) . ?
C75 H75A 0.9900 . ?
C75 H75B 0.9900 . ?
C76 H76A 0.9800 . ?
C76 H76B 0.9800 . ?
C76 H76C 0.9800 . ?
N1 O12 1.221(6) . ?
N1 O10 1.247(7) . ?
N1 O11 1.251(7) . ?
N2 O15 1.212(7) . ?
N2 O14 1.236(8) . ?
N2 O13 1.260(7) . ?
N3 O18 1.210(6) . ?
N3 O17 1.261(6) . ?
N3 O16 1.263(6) . ?

loop_
_geom_torsion_atom_site_label_1
_geom_torsion_atom_site_label_2
_geom_torsion_atom_site_label_3
_geom_torsion_atom_site_label_4
_geom_torsion
_geom_torsion_site_symmetry_1
_geom_torsion_site_symmetry_2
_geom_torsion_site_symmetry_3
_geom_torsion_site_symmetry_4
_geom_torsion_publ_flag
O1 P1 C1 C2 -119.0(4) . . . . ?
O2 P1 C1 C2 7.4(5) . . . . ?
O3 P1 C1 C2 119.6(4) . . . . ?
P1 C1 C2 C3 -63.8(5) . . . . ?
P1 C1 C2 C15 59.0(5) . . . . ?
P1 C1 C2 C9 176.8(3) . . . 2 ?
C15 C2 C3 C4 -136.2(5) . . . . ?
C1 C2 C3 C4 -11.1(6) . . . . ?
C9 C2 C3 C4 105.6(5) 2 . . . ?
C15 C2 C3 C8 43.8(5) . . . . ?
C1 C2 C3 C8 169.0(4) . . . . ?
C9 C2 C3 C8 -74.4(5) 2 . . . ?
C8 C3 C4 C5 -1.6(8) . . . . ?
C2 C3 C4 C5 178.4(5) . . . . ?
C3 C4 C5 C6 1.6(10) . . . . ?
C4 C5 C6 C7 -0.2(12) . . . . ?
C5 C6 C7 C8 -1.2(12) . . . . ?
C6 C7 C8 C3 1.1(9) . . . . ?
C6 C7 C8 C9 -178.2(6) . . . . ?
C4 C3 C8 C7 0.2(8) . . . . ?
C2 C3 C8 C7 -179.8(5) . . . . ?
C4 C3 C8 C9 179.6(4) . . . . ?
C2 C3 C8 C9 -0.4(6) . . . . ?
C7 C8 C9 C10 135.2(5) . . . . ?
C3 C8 C9 C10 -44.1(5) . . . . ?
C7 C8 C9 C2 -98.7(6) . . . 2 ?
C3 C8 C9 C2 82.0(5) . . . 2 ?
C8 C9 C10 C11 -134.8(5) . . . . ?
C2 C9 C10 C11 99.1(6) 2 . . . ?
C8 C9 C10 C15 45.5(6) . . . . ?
C2 C9 C10 C15 -80.6(5) 2 . . . ?
C15 C10 C11 C12 2.0(9) . . . . ?
C9 C10 C11 C12 -177.7(6) . . . . ?
C10 C11 C12 C13 0.0(11) . . . . ?
C11 C12 C13 C14 -0.7(12) . . . . ?
C12 C13 C14 C15 -0.6(12) . . . . ?
C13 C14 C15 C10 2.6(10) . . . . ?
C13 C14 C15 C2 -179.0(6) . . . . ?
C11 C10 C15 C14 -3.2(8) . . . . ?
C9 C10 C15 C14 176.5(5) . . . . ?
C11 C10 C15 C2 178.2(5) . . . . ?
C9 C10 C15 C2 -2.1(7) . . . . ?
C3 C2 C15 C14 138.9(5) . . . . ?
C1 C2 C15 C14 13.7(7) . . . . ?
C9 C2 C15 C14 -102.1(6) 2 . . . ?
C3 C2 C15 C10 -42.6(6) . . . . ?
C1 C2 C15 C10 -167.8(4) . . . . ?
C9 C2 C15 C10 76.4(5) 2 . . . ?
O4 P2 C20 C21 122.5(4) . . . . ?
O6 P2 C20 C21 -4.3(4) . . . . ?
O5 P2 C20 C21 -117.5(4) . . . . ?
P2 C20 C21 C34 -62.6(5) . . . . ?
P2 C20 C21 C22 60.2(5) . . . . ?
P2 C20 C21 C28 179.1(3) . . . 2_665 ?
C34 C21 C22 C23 136.9(5) . . . . ?
C20 C21 C22 C23 11.7(7) . . . . ?
C28 C21 C22 C23 -104.8(5) 2_665 . . . ?
C34 C21 C22 C27 -45.2(5) . . . . ?
C20 C21 C22 C27 -170.5(4) . . . . ?
C28 C21 C22 C27 73.0(5) 2_665 . . . ?
C27 C22 C23 C24 3.0(8) . . . . ?
C21 C22 C23 C24 -179.1(5) . . . . ?
C22 C23 C24 C25 -2.9(9) . . . . ?
C23 C24 C25 C26 1.5(9) . . . . ?
C24 C25 C26 C27 -0.5(8) . . . . ?
C25 C26 C27 C22 0.7(8) . . . . ?
C25 C26 C27 C28 179.2(5) . . . . ?
C23 C22 C27 C26 -2.0(7) . . . . ?
C21 C22 C27 C26 -180.0(4) . . . . ?
C23 C22 C27 C28 179.5(5) . . . . ?
C21 C22 C27 C28 1.5(6) . . . . ?
C26 C27 C28 C29 -135.8(4) . . . . ?
C22 C27 C28 C29 42.7(5) . . . . ?
C26 C27 C28 C21 97.6(5) . . . 2_665 ?
C22 C27 C28 C21 -84.0(5) . . . 2_665 ?
C27 C28 C29 C30 135.3(5) . . . . ?
C21 C28 C29 C30 -98.2(5) 2_665 . . . ?
C27 C28 C29 C34 -43.3(5) . . . . ?
C21 C28 C29 C34 83.1(5) 2_665 . . . ?
C34 C29 C30 C31 -0.7(8) . . . . ?
C28 C29 C30 C31 -179.4(5) . . . . ?
C29 C30 C31 C32 -0.1(8) . . . . ?
C30 C31 C32 C33 0.3(8) . . . . ?
C31 C32 C33 C34 0.3(8) . . . . ?
C32 C33 C34 C29 -1.1(7) . . . . ?
C32 C33 C34 C21 179.5(4) . . . . ?
C30 C29 C34 C33 1.3(7) . . . . ?
C28 C29 C34 C33 180.0(4) . . . . ?
C30 C29 C34 C21 -179.3(4) . . . . ?
C28 C29 C34 C21 -0.6(6) . . . . ?
C22 C21 C34 C33 -136.1(5) . . . . ?
C20 C21 C34 C33 -10.1(6) . . . . ?
C28 C21 C34 C33 105.7(5) 2_665 . . . ?
C22 C21 C34 C29 44.5(5) . . . . ?
C20 C21 C34 C29 170.5(4) . . . . ?
C28 C21 C34 C29 -73.7(5) 2_665 . . . ?
O7 P3 C39 C40 139.0(6) . . . . ?
O9 P3 C39 C40 -97.5(7) . . . . ?
O8 P3 C39 C40 18.7(8) . . . . ?
P3 C39 C40 C41 -90.2(7) . . . . ?
P3 C39 C40 C53 90.4(7) . . . . ?
C53 C40 C41 C46 2.0(8) . . . . ?
C39 C40 C41 C46 -177.5(5) . . . . ?
C53 C40 C41 C42 -178.8(6) . . . . ?
C39 C40 C41 C42 1.7(9) . . . . ?
C40 C41 C42 C43 -177.8(7) . . . . ?
C46 C41 C42 C43 1.4(10) . . . . ?
C41 C42 C43 C44 -1.7(12) . . . . ?
C42 C43 C44 C45 0.8(13) . . . . ?
C43 C44 C45 C46 0.3(12) . . . . ?
C44 C45 C46 C47 179.8(7) . . . . ?
C44 C45 C46 C41 -0.5(11) . . . . ?
C40 C41 C46 C47 -1.4(9) . . . . ?
C42 C41 C46 C47 179.4(6) . . . . ?
C40 C41 C46 C45 179.0(6) . . . . ?
C42 C41 C46 C45 -0.3(9) . . . . ?
C45 C46 C47 C48 -179.9(6) . . . . ?
C41 C46 C47 C48 0.4(9) . . . . ?
C46 C47 C48 C53 -0.1(9) . . . . ?
C46 C47 C48 C49 -178.0(6) . . . . ?
C47 C48 C49 C50 179.4(8) . . . . ?
C53 C48 C49 C50 1.4(11) . . . . ?
C48 C49 C50 C51 -0.3(13) . . . . ?
C49 C50 C51 C52 -0.4(14) . . . . ?
C50 C51 C52 C53 0.0(12) . . . . ?
C51 C52 C53 C40 -179.4(7) . . . . ?
C51 C52 C53 C48 1.1(10) . . . . ?
C41 C40 C53 C52 178.9(6) . . . . ?
C39 C40 C53 C52 -1.7(9) . . . . ?
C41 C40 C53 C48 -1.6(8) . . . . ?
C39 C40 C53 C48 177.8(5) . . . . ?
C47 C48 C53 C52 -179.8(6) . . . . ?
C49 C48 C53 C52 -1.7(8) . . . . ?
C47 C48 C53 C40 0.7(9) . . . . ?
C49 C48 C53 C40 178.7(5) . . . . ?
O19 P4 C58 C59 108.5(6) . . . . ?
O21 P4 C58 C59 -16.6(8) . . . . ?
O20 P4 C58 C59 -127.0(6) . . . . ?
P4 C58 C59 C72 -58.7(7) . . . . ?
P4 C58 C59 C60 63.8(7) . . . . ?
P4 C58 C59 C66 -178.2(5) . . . 2_656 ?
C72 C59 C60 C61 136.2(6) . . . . ?
C58 C59 C60 C61 10.3(9) . . . . ?
C66 C59 C60 C61 -104.9(7) 2_656 . . . ?
C72 C59 C60 C65 -45.5(7) . . . . ?
C58 C59 C60 C65 -171.4(5) . . . . ?
C66 C59 C60 C65 73.4(6) 2_656 . . . ?
C65 C60 C61 C62 3.6(10) . . . . ?
C59 C60 C61 C62 -178.2(7) . . . . ?
C60 C61 C62 C63 -2.1(12) . . . . ?
C61 C62 C63 C64 -1.2(12) . . . . ?
C62 C63 C64 C65 2.9(11) . . . . ?
C63 C64 C65 C60 -1.3(10) . . . . ?
C63 C64 C65 C66 176.5(6) . . . . ?
C61 C60 C65 C64 -1.9(9) . . . . ?
C59 C60 C65 C64 179.8(6) . . . . ?
C61 C60 C65 C66 -179.8(6) . . . . ?
C59 C60 C65 C66 1.8(8) . . . . ?
C64 C65 C66 C67 -135.2(6) . . . . ?
C60 C65 C66 C67 42.7(7) . . . . ?
C64 C65 C66 C59 97.8(6) . . . 2_656 ?
C60 C65 C66 C59 -84.3(6) . . . 2_656 ?
C65 C66 C67 C68 137.2(6) . . . . ?
C59 C66 C67 C68 -96.3(6) 2_656 . . . ?
C65 C66 C67 C72 -42.9(7) . . . . ?
C59 C66 C67 C72 83.6(6) 2_656 . . . ?
C72 C67 C68 C69 -0.6(10) . . . . ?
C66 C67 C68 C69 179.4(6) . . . . ?
C67 C68 C69 C70 0.7(12) . . . . ?
C68 C69 C70 C71 -0.7(13) . . . . ?
C69 C70 C71 C72 0.7(13) . . . . ?
C70 C71 C72 C67 -0.7(11) . . . . ?
C70 C71 C72 C59 -177.7(7) . . . . ?
C68 C67 C72 C71 0.6(9) . . . . ?
C66 C67 C72 C71 -179.4(6) . . . . ?
C68 C67 C72 C59 177.8(6) . . . . ?
C66 C67 C72 C59 -2.1(8) . . . . ?
C60 C59 C72 C71 -137.3(6) . . . . ?
C58 C59 C72 C71 -11.6(9) . . . . ?
C66 C59 C72 C71 104.5(7) 2_656 . . . ?
C60 C59 C72 C67 45.6(7) . . . . ?
C58 C59 C72 C67 171.4(5) . . . . ?
C66 C59 C72 C67 -72.6(6) 2_656 . . . ?
C17 C16 O2 P1 -81.5(11) . . . . ?
O1 P1 O2 C16 3.2(6) . . . . ?
O3 P1 O2 C16 126.6(5) . . . . ?
C1 P1 O2 C16 -122.5(5) . . . . ?
C19 C18 O3 P1 116.5(8) . . . . ?
O1 P1 O3 C18 66.6(5) . . . . ?
O2 P1 O3 C18 -57.2(5) . . . . ?
C1 P1 O3 C18 -172.4(4) . . . . ?
C36 C35 O5 P2 174.5(7) . . . . ?
O4 P2 O5 C35 -64.7(7) . . . . ?
O6 P2 O5 C35 60.8(6) . . . . ?
C20 P2 O5 C35 175.2(6) . . . . ?
C38 C37 O6 P2 -156.6(8) . . . . ?
O4 P2 O6 C37 3.2(7) . . . . ?
O5 P2 O6 C37 -122.4(6) . . . . ?
C20 P2 O6 C37 130.0(6) . . . . ?
O9 P3 O7 Dy1 -118.3(7) . . . . ?
O8 P3 O7 Dy1 122.6(7) . . . . ?
C39 P3 O7 Dy1 0.2(8) . . . . ?
C55 C54 O8 P3 -110.0(8) . . . . ?
O7 P3 O8 C54 166.5(5) . . . . ?
O9 P3 O8 C54 44.5(6) . . . . ?
C39 P3 O8 C54 -69.1(6) . . . . ?
C57 C56 O9 P3 172.0(11) . . . . ?
O7 P3 O9 C56 -33.0(10) . . . . ?
O8 P3 O9 C56 85.2(9) . . . . ?
C39 P3 O9 C56 -157.1(9) . . . . ?
O12 N1 O11 Dy1 -179.5(7) . . . . ?
O10 N1 O11 Dy1 -0.5(7) . . . . ?
O12 N1 O10 Dy1 179.5(7) . . . . ?
O11 N1 O10 Dy1 0.5(7) . . . . ?
O15 N2 O14 Dy1 171.0(5) . . . . ?
O13 N2 O14 Dy1 -8.3(6) . . . . ?
O15 N2 O13 Dy1 -170.9(5) . . . . ?
O14 N2 O13 Dy1 8.5(6) . . . . ?
O18 N3 O16 Dy1 179.1(5) . . . . ?
O17 N3 O16 Dy1 -0.4(5) . . . . ?
O18 N3 O17 Dy1 -179.1(5) . . . . ?
O16 N3 O17 Dy1 0.5(5) . . . . ?
C74 C73 O20 P4 118.1(11) . . . . ?
O19 P4 O20 C73 -19.5(10) . . . . ?
O21 P4 O20 C73 105.0(9) . . . . ?
C58 P4 O20 C73 -143.9(8) . . . . ?
C76 C75 O21 P4 -33(4) . . . . ?
O19 P4 O21 C75 49(3) . . . . ?
O20 P4 O21 C75 -77(3) . . . . ?
C58 P4 O21 C75 176(2) . . . . ?
